data_7022969
loop_
_publ_author_name
'Gowda, Ravikumar R.'
'Chen, Eugene Y.-X.'

_publ_section_title
;
 Chiral and achiral (imino)phenoxy-based cationic group 4 non-metallocene
 complexes as catalysts for polymerization of renewable
 \a-methylene-\g-butyrolactones.
;
_journal_issue 25
_journal_name_full 'Dalton transactions (Cambridge, England : 2003)'
_journal_page_first 9263
_journal_page_last 9273
_journal_paper_doi 10.1039/c3dt50430a
_journal_volume 42
_journal_year 2013
_chemical_formula_sum 'C73 H74 B F15 N O2 Ti'
_chemical_formula_weight 1341.04
_chemical_name_systematic
;
?
;
_space_group_IT_number 2
_symmetry_cell_setting triclinic
_symmetry_space_group_name_Hall '-P 1'
_symmetry_space_group_name_H-M 'P -1'
_atom_sites_solution_hydrogens geom
_atom_sites_solution_primary direct
_atom_sites_solution_secondary difmap
_audit_creation_method SHELXL-97
_cell_angle_alpha 84.504(2)
_cell_angle_beta 74.448(2)
_cell_angle_gamma 73.522(2)
_cell_formula_units_Z 2
_cell_length_a 11.0260(4)
_cell_length_b 15.5861(6)
_cell_length_c 20.5604(8)
_cell_measurement_reflns_used 9806
_cell_measurement_temperature 120(2)
_cell_measurement_theta_max 30.38
_cell_measurement_theta_min 2.46
_cell_volume 3263.4(2)
_computing_cell_refinement 'Bruker APEX2 (Bruker, 2009)'
_computing_data_collection 'Bruker APEX2 (Bruker, 2009)'
_computing_data_reduction 'Bruker APEX2 (Bruker, 2009)'
_computing_molecular_graphics 'SHELXTL (Sheldrick, 2008)'
_computing_publication_material 'SHELXTL (Sheldrick, 2008)'
_computing_structure_refinement 'SHELXTL (Sheldrick, 2008)'
_computing_structure_solution 'SHELXTL (Sheldrick, 2008)'
_diffrn_ambient_temperature 120(2)
_diffrn_measured_fraction_theta_full 0.995
_diffrn_measured_fraction_theta_max 0.995
_diffrn_measurement_device_type 'Bruker APEX-II CCD'
_diffrn_measurement_method '\f and \w scans'
_diffrn_radiation_monochromator graphite
_diffrn_radiation_source 'fine-focus sealed tube'
_diffrn_radiation_type MoK\a
_diffrn_radiation_wavelength 0.71073
_diffrn_reflns_av_R_equivalents 0.0554
_diffrn_reflns_av_sigmaI/netI 0.0581
_diffrn_reflns_limit_h_max 12
_diffrn_reflns_limit_h_min -12
_diffrn_reflns_limit_k_max 17
_diffrn_reflns_limit_k_min -18
_diffrn_reflns_limit_l_max 24
_diffrn_reflns_limit_l_min -23
_diffrn_reflns_number 61033
_diffrn_reflns_theta_full 24.71
_diffrn_reflns_theta_max 24.71
_diffrn_reflns_theta_min 1.69
_exptl_absorpt_coefficient_mu 0.221
_exptl_absorpt_correction_T_max 0.9808
_exptl_absorpt_correction_T_min 0.9505
_exptl_absorpt_correction_type multi-scan
_exptl_absorpt_process_details 'SCALE (Bruker, 2009)'
_exptl_crystal_colour orange
_exptl_crystal_density_diffrn 1.365
_exptl_crystal_density_meas ?
_exptl_crystal_density_method 'not measured'
_exptl_crystal_description block
_exptl_crystal_F_000 1394
_exptl_crystal_size_max 0.23
_exptl_crystal_size_mid 0.13
_exptl_crystal_size_min 0.09
_refine_diff_density_max 0.396
_refine_diff_density_min -0.299
_refine_diff_density_rms 0.056
_refine_ls_extinction_method none
_refine_ls_goodness_of_fit_ref 1.026
_refine_ls_hydrogen_treatment constr
_refine_ls_matrix_type full
_refine_ls_number_parameters 849
_refine_ls_number_reflns 11052
_refine_ls_number_restraints 0
_refine_ls_restrained_S_all 1.026
_refine_ls_R_factor_all 0.0762
_refine_ls_R_factor_gt 0.0430
_refine_ls_shift/su_max 0.001
_refine_ls_shift/su_mean 0.000
_refine_ls_structure_factor_coef Fsqd
_refine_ls_weighting_details 'calc w=1/[\s^2^(Fo^2^)+(0.0389P)^2^+2.2096P] where P=(Fo^2^+2Fc^2^)/3'
_refine_ls_weighting_scheme calc
_refine_ls_wR_factor_gt 0.0882
_refine_ls_wR_factor_ref 0.1047
_reflns_number_gt 7891
_reflns_number_total 11052
_reflns_threshold_expression >2sigma(I)
_cod_data_source_file c3dt50430a.txt
_cod_data_source_block ec77
_cod_depositor_comments
;
The following automatic conversions were performed:

'_symmetry_cell_setting' value 'Triclinic' changed to 'triclinic'
according to /home/saulius/struct/CIF-dictionaries/cif_core.dic
dictionary named 'cif_core.dic' version 2.4.2 from 2011-04-26.

Automatic conversion script
Id: cif_fix_values 1891 2012-01-12 08:04:46Z andrius 

The following automatic conversions were performed:

'_exptl_crystal_density_meas' value 'not measured' was changed to '?'
- the value is perceived as not measured.

Automatic conversion script
Id: cif_fix_values 3008 2015-01-20 13:52:24Z robertas 
;
_cod_database_code 7022969

loop_
_symmetry_equiv_pos_as_xyz
'x, y, z'
'-x, -y, -z'

loop_
_atom_site_label
_atom_site_type_symbol
_atom_site_fract_x
_atom_site_fract_y
_atom_site_fract_z
_atom_site_U_iso_or_equiv
_atom_site_adp_type
_atom_site_occupancy
_atom_site_symmetry_multiplicity
_atom_site_calc_flag
_atom_site_refinement_flags
Ti1 Ti 0.55698(4) 0.85914(3) 0.31791(2) 0.01761(12) Uani 1 1 d .
O1 O 0.57435(15) 0.96873(10) 0.28251(7) 0.0179(4) Uani 1 1 d .
N1 N 0.48799(18) 0.85481(13) 0.22962(9) 0.0166(4) Uani 1 1 d .
C1 C 0.5905(2) 1.01586(16) 0.22395(11) 0.0175(5) Uani 1 1 d .
C2 C 0.6359(2) 1.09291(16) 0.21517(11) 0.0175(5) Uani 1 1 d .
C3 C 0.6550(2) 1.13066(17) 0.15067(12) 0.0213(6) Uani 1 1 d .
H3 H 0.6888 1.1815 0.1434 0.026 Uiso 1 1 calc R
C4 C 0.6285(2) 1.10013(17) 0.09517(11) 0.0214(6) Uani 1 1 d .
C5 C 0.5794(2) 1.02699(17) 0.10658(12) 0.0214(6) Uani 1 1 d .
H5 H 0.5571 1.0053 0.0709 0.026 Uiso 1 1 calc R
C6 C 0.5613(2) 0.98353(16) 0.17015(11) 0.0179(5) Uani 1 1 d .
C7 C 0.5050(2) 0.90977(16) 0.17851(12) 0.0188(6) Uani 1 1 d .
H7 H 0.4757 0.8995 0.1412 0.023 Uiso 1 1 calc R
C8 C 0.6600(2) 1.13430(16) 0.27389(11) 0.0199(6) Uani 1 1 d .
C9 C 0.7069(3) 1.21836(17) 0.25134(13) 0.0281(6) Uani 1 1 d .
H9A H 0.7924 1.2022 0.2187 0.042 Uiso 1 1 calc R
H9B H 0.7144 1.2455 0.2907 0.042 Uiso 1 1 calc R
H9C H 0.6439 1.2612 0.2302 0.042 Uiso 1 1 calc R
C10 C 0.5310(2) 1.16064(17) 0.32831(12) 0.0266(6) Uani 1 1 d .
H10A H 0.4660 1.2052 0.3095 0.040 Uiso 1 1 calc R
H10B H 0.5451 1.1860 0.3666 0.040 Uiso 1 1 calc R
H10C H 0.4995 1.1075 0.3436 0.040 Uiso 1 1 calc R
C11 C 0.7672(2) 1.06777(17) 0.30196(12) 0.0253(6) Uani 1 1 d .
H11A H 0.7412 1.0126 0.3170 0.038 Uiso 1 1 calc R
H11B H 0.7797 1.0942 0.3402 0.038 Uiso 1 1 calc R
H11C H 0.8492 1.0541 0.2665 0.038 Uiso 1 1 calc R
C12 C 0.6540(3) 1.14897(18) 0.02673(12) 0.0279(6) Uani 1 1 d .
C13 C 0.8009(3) 1.1360(2) -0.00038(14) 0.0505(9) Uani 1 1 d .
H13A H 0.8334 1.1622 0.0308 0.076 Uiso 1 1 calc R
H13B H 0.8185 1.1656 -0.0448 0.076 Uiso 1 1 calc R
H13C H 0.8452 1.0720 -0.0045 0.076 Uiso 1 1 calc R
C14 C 0.5832(4) 1.24830(19) 0.03409(14) 0.0478(9) Uani 1 1 d .
H14A H 0.4893 1.2555 0.0527 0.072 Uiso 1 1 calc R
H14B H 0.5980 1.2784 -0.0103 0.072 Uiso 1 1 calc R
H14C H 0.6167 1.2748 0.0646 0.072 Uiso 1 1 calc R
C15 C 0.6072(3) 1.11132(19) -0.02550(12) 0.0322(7) Uani 1 1 d .
H15A H 0.6543 1.0480 -0.0324 0.048 Uiso 1 1 calc R
H15B H 0.6243 1.1446 -0.0684 0.048 Uiso 1 1 calc R
H15C H 0.5132 1.1173 -0.0091 0.048 Uiso 1 1 calc R
C16 C 0.4141(2) 0.79428(16) 0.21923(11) 0.0180(5) Uani 1 1 d .
C17 C 0.2772(2) 0.82241(16) 0.24054(12) 0.0214(6) Uani 1 1 d .
C18 C 0.2083(2) 0.76891(18) 0.22392(13) 0.0272(6) Uani 1 1 d .
H18 H 0.1155 0.7859 0.2377 0.033 Uiso 1 1 calc R
C19 C 0.2721(3) 0.69196(18) 0.18803(13) 0.0284(6) Uani 1 1 d .
H19 H 0.2232 0.6572 0.1764 0.034 Uiso 1 1 calc R
C20 C 0.4064(3) 0.66509(17) 0.16892(12) 0.0260(6) Uani 1 1 d .
H20 H 0.4490 0.6111 0.1449 0.031 Uiso 1 1 calc R
C21 C 0.4813(2) 0.71545(16) 0.18401(12) 0.0205(6) Uani 1 1 d .
C22 C 0.2051(2) 0.90893(17) 0.27864(13) 0.0274(6) Uani 1 1 d .
H22 H 0.2667 0.9244 0.3005 0.033 Uiso 1 1 calc R
C23 C 0.0853(3) 0.8996(2) 0.33424(14) 0.0365(7) Uani 1 1 d .
H23A H 0.0204 0.8888 0.3138 0.055 Uiso 1 1 calc R
H23B H 0.0473 0.9548 0.3600 0.055 Uiso 1 1 calc R
H23C H 0.1115 0.8492 0.3645 0.055 Uiso 1 1 calc R
C24 C 0.1658(3) 0.98547(19) 0.22964(16) 0.0432(8) Uani 1 1 d .
H24A H 0.2444 0.9949 0.1973 0.065 Uiso 1 1 calc R
H24B H 0.1181 1.0403 0.2549 0.065 Uiso 1 1 calc R
H24C H 0.1097 0.9702 0.2053 0.065 Uiso 1 1 calc R
C25 C 0.6287(2) 0.68706(17) 0.15953(12) 0.0243(6) Uani 1 1 d .
H25 H 0.6648 0.7173 0.1877 0.029 Uiso 1 1 calc R
C26 C 0.6851(3) 0.58615(17) 0.16680(14) 0.0334(7) Uani 1 1 d .
H26A H 0.6629 0.5554 0.1341 0.050 Uiso 1 1 calc R
H26B H 0.6482 0.5662 0.2126 0.050 Uiso 1 1 calc R
H26C H 0.7804 0.5722 0.1584 0.050 Uiso 1 1 calc R
C27 C 0.6730(3) 0.7172(2) 0.08599(13) 0.0352(7) Uani 1 1 d .
H27A H 0.6324 0.6926 0.0578 0.053 Uiso 1 1 calc R
H27B H 0.7684 0.6954 0.0704 0.053 Uiso 1 1 calc R
H27C H 0.6467 0.7827 0.0827 0.053 Uiso 1 1 calc R
C28 C 0.4207(2) 0.91254(18) 0.40824(12) 0.0250(6) Uani 1 1 d .
H28A H 0.3801 0.9777 0.4055 0.030 Uiso 1 1 calc R
H28B H 0.3535 0.8797 0.4266 0.030 Uiso 1 1 calc R
C29 C 0.5279(2) 0.88891(17) 0.44160(11) 0.0230(6) Uani 1 1 d .
C30 C 0.6051(2) 0.94743(18) 0.43906(11) 0.0255(6) Uani 1 1 d .
H30 H 0.5813 1.0059 0.4202 0.031 Uiso 1 1 calc R
C31 C 0.7159(3) 0.92109(18) 0.46372(12) 0.0282(6) Uani 1 1 d .
H31 H 0.7673 0.9615 0.4616 0.034 Uiso 1 1 calc R
C32 C 0.7513(3) 0.83667(19) 0.49121(12) 0.0311(7) Uani 1 1 d .
H32 H 0.8289 0.8181 0.5065 0.037 Uiso 1 1 calc R
C33 C 0.6747(3) 0.77874(18) 0.49668(12) 0.0295(7) Uani 1 1 d .
H33 H 0.6978 0.7213 0.5173 0.035 Uiso 1 1 calc R
C34 C 0.5648(3) 0.80425(18) 0.47220(11) 0.0258(6) Uani 1 1 d .
H34 H 0.5129 0.7638 0.4761 0.031 Uiso 1 1 calc R
C35 C 0.7634(2) 0.81178(17) 0.31171(11) 0.0207(6) Uani 1 1 d .
H35A H 0.7928 0.8586 0.3275 0.025 Uiso 1 1 calc R
H35B H 0.7803 0.7581 0.3413 0.025 Uiso 1 1 calc R
C36 C 0.8372(2) 0.78936(16) 0.24148(11) 0.0183(6) Uani 1 1 d .
C37 C 0.8573(2) 0.85640(17) 0.19307(12) 0.0235(6) Uani 1 1 d .
H37 H 0.8250 0.9172 0.2061 0.028 Uiso 1 1 calc R
C38 C 0.9233(2) 0.83649(18) 0.12652(13) 0.0285(6) Uani 1 1 d .
H38 H 0.9335 0.8835 0.0943 0.034 Uiso 1 1 calc R
C39 C 0.9741(2) 0.74892(18) 0.10684(12) 0.0275(6) Uani 1 1 d .
H39 H 1.0192 0.7352 0.0612 0.033 Uiso 1 1 calc R
C40 C 0.9588(2) 0.68135(18) 0.15403(12) 0.0256(6) Uani 1 1 d .
H40 H 0.9958 0.6207 0.1411 0.031 Uiso 1 1 calc R
C41 C 0.8902(2) 0.70110(17) 0.22012(12) 0.0214(6) Uani 1 1 d .
H41 H 0.8789 0.6536 0.2517 0.026 Uiso 1 1 calc R
O2 O 0.52392(15) 0.73226(11) 0.34629(8) 0.0233(4) Uani 1 1 d .
C42 C 0.6244(3) 0.64724(17) 0.35128(13) 0.0293(6) Uani 1 1 d .
H42A H 0.6834 0.6553 0.3776 0.035 Uiso 1 1 calc R
H42B H 0.6773 0.6262 0.3058 0.035 Uiso 1 1 calc R
C43 C 0.5504(3) 0.58117(19) 0.38650(16) 0.0377(7) Uani 1 1 d .
H43A H 0.5406 0.5797 0.4359 0.045 Uiso 1 1 calc R
H43B H 0.5946 0.5202 0.3688 0.045 Uiso 1 1 calc R
C44 C 0.4183(3) 0.61808(19) 0.36948(16) 0.0407(8) Uani 1 1 d .
H44A H 0.4229 0.6022 0.3232 0.049 Uiso 1 1 calc R
H44B H 0.3494 0.5957 0.4021 0.049 Uiso 1 1 calc R
C45 C 0.3946(2) 0.71560(18) 0.37510(13) 0.0299(6) Uani 1 1 d .
H45A H 0.3313 0.7491 0.3493 0.036 Uiso 1 1 calc R
H45B H 0.3602 0.7336 0.4229 0.036 Uiso 1 1 calc R
B1 B 0.0728(3) 0.3504(2) 0.27269(14) 0.0219(7) Uani 1 1 d .
C46 C 0.0808(2) 0.29950(17) 0.20309(12) 0.0220(6) Uani 1 1 d .
C47 C 0.1874(2) 0.23231(18) 0.17157(12) 0.0252(6) Uani 1 1 d .
C48 C 0.1923(3) 0.18566(18) 0.11646(12) 0.0296(6) Uani 1 1 d .
C49 C 0.0859(3) 0.20532(19) 0.08954(12) 0.0319(7) Uani 1 1 d .
C50 C -0.0218(3) 0.27084(19) 0.11805(13) 0.0299(7) Uani 1 1 d .
C51 C -0.0235(3) 0.31534(18) 0.17355(12) 0.0270(6) Uani 1 1 d .
C52 C 0.2156(2) 0.36177(16) 0.27527(12) 0.0211(6) Uani 1 1 d .
C53 C 0.3016(2) 0.38585(17) 0.21828(12) 0.0257(6) Uani 1 1 d .
C54 C 0.4120(3) 0.41032(17) 0.21932(13) 0.0280(6) Uani 1 1 d .
C55 C 0.4397(2) 0.41421(17) 0.27965(14) 0.0270(6) Uani 1 1 d .
C56 C 0.3580(2) 0.39297(16) 0.33793(13) 0.0243(6) Uani 1 1 d .
C57 C 0.2500(2) 0.36734(16) 0.33451(12) 0.0206(6) Uani 1 1 d .
C58 C 0.0143(2) 0.28331(16) 0.33397(11) 0.0199(6) Uani 1 1 d .
C59 C 0.0926(2) 0.20408(17) 0.35442(12) 0.0220(6) Uani 1 1 d .
C60 C 0.0483(3) 0.14278(17) 0.40039(13) 0.0257(6) Uani 1 1 d .
C61 C -0.0828(3) 0.15892(19) 0.43058(12) 0.0306(7) Uani 1 1 d .
C62 C -0.1653(3) 0.23491(19) 0.41255(13) 0.0286(7) Uani 1 1 d .
C63 C -0.1169(2) 0.29393(17) 0.36501(12) 0.0247(6) Uani 1 1 d .
C64 C -0.0165(2) 0.45576(17) 0.27478(12) 0.0255(6) Uani 1 1 d .
H64A H 0.0139 0.4852 0.2310 0.031 Uiso 1 1 calc R
H64B H -0.1083 0.4561 0.2791 0.031 Uiso 1 1 calc R
C65 C -0.0141(2) 0.51129(17) 0.33077(12) 0.0246(6) Uani 1 1 d .
C66 C 0.0695(3) 0.56618(18) 0.31960(14) 0.0324(7) Uani 1 1 d .
H66 H 0.1261 0.5687 0.2760 0.039 Uiso 1 1 calc R
C67 C 0.0724(3) 0.61748(19) 0.37056(16) 0.0405(8) Uani 1 1 d .
H67 H 0.1301 0.6548 0.3613 0.049 Uiso 1 1 calc R
C68 C -0.0077(3) 0.6145(2) 0.43429(16) 0.0431(8) Uani 1 1 d .
H68 H -0.0057 0.6492 0.4693 0.052 Uiso 1 1 calc R
C69 C -0.0909(3) 0.56027(19) 0.44658(14) 0.0387(7) Uani 1 1 d .
H69 H -0.1464 0.5574 0.4905 0.046 Uiso 1 1 calc R
C70 C -0.0946(3) 0.50994(18) 0.39563(13) 0.0302(6) Uani 1 1 d .
H70 H -0.1535 0.4735 0.4052 0.036 Uiso 1 1 calc R
F1 F 0.29784(14) 0.20749(10) 0.19370(7) 0.0349(4) Uani 1 1 d .
F2 F 0.30031(16) 0.12130(11) 0.08881(8) 0.0429(4) Uani 1 1 d .
F3 F 0.08919(16) 0.15982(12) 0.03640(7) 0.0462(4) Uani 1 1 d .
F4 F -0.12888(15) 0.29095(11) 0.09311(8) 0.0430(4) Uani 1 1 d .
F5 F -0.13707(14) 0.37709(10) 0.19877(7) 0.0372(4) Uani 1 1 d .
F6 F 0.27804(14) 0.38841(10) 0.15674(7) 0.0360(4) Uani 1 1 d .
F7 F 0.49175(15) 0.43067(11) 0.16127(8) 0.0411(4) Uani 1 1 d .
F8 F 0.54795(14) 0.43678(10) 0.28190(8) 0.0394(4) Uani 1 1 d .
F9 F 0.38325(14) 0.39771(10) 0.39807(7) 0.0345(4) Uani 1 1 d .
F10 F 0.17324(13) 0.34899(9) 0.39479(6) 0.0256(3) Uani 1 1 d .
F11 F 0.22329(13) 0.18249(9) 0.32817(7) 0.0308(4) Uani 1 1 d .
F12 F 0.13194(15) 0.06712(10) 0.41637(8) 0.0378(4) Uani 1 1 d .
F13 F -0.12840(17) 0.10009(12) 0.47597(8) 0.0471(4) Uani 1 1 d .
F14 F -0.29547(15) 0.25166(12) 0.44054(8) 0.0460(4) Uani 1 1 d .
F15 F -0.21002(13) 0.36464(10) 0.34931(7) 0.0346(4) Uani 1 1 d .
C71 C 0.1529(3) 0.4849(2) 0.03405(16) 0.0510(9) Uani 1 1 d .
H71A H 0.1942 0.4219 0.0206 0.061 Uiso 1 1 calc R
H71B H 0.1086 0.4847 0.0828 0.061 Uiso 1 1 calc R
C73 C 0.0520(3) 0.5254(2) -0.00447(15) 0.0482(8) Uani 1 1 d .
H73A H 0.0964 0.5277 -0.0531 0.058 Uiso 1 1 calc R
H73B H 0.0080 0.5877 0.0102 0.058 Uiso 1 1 calc R
C72 C 0.2603(3) 0.5330(2) 0.02351(17) 0.0612(10) Uani 1 1 d .
H72A H 0.3012 0.5371 -0.0249 0.092 Uiso 1 1 calc R
H72B H 0.3264 0.4993 0.0469 0.092 Uiso 1 1 calc R
H72C H 0.2220 0.5933 0.0418 0.092 Uiso 1 1 calc R

loop_
_atom_site_aniso_label
_atom_site_aniso_U_11
_atom_site_aniso_U_22
_atom_site_aniso_U_33
_atom_site_aniso_U_23
_atom_site_aniso_U_13
_atom_site_aniso_U_12
Ti1 0.0128(2) 0.0202(3) 0.0194(2) -0.00207(18) -0.00381(18) -0.0035(2)
O1 0.0155(9) 0.0210(10) 0.0186(8) -0.0025(7) -0.0053(7) -0.0054(8)
N1 0.0109(11) 0.0175(12) 0.0213(10) -0.0036(9) -0.0030(9) -0.0035(9)
C1 0.0090(13) 0.0192(14) 0.0211(12) -0.0028(11) -0.0013(10) -0.0002(11)
C2 0.0100(13) 0.0177(14) 0.0233(13) -0.0062(10) -0.0036(10) -0.0002(11)
C3 0.0160(14) 0.0228(15) 0.0273(13) -0.0027(11) -0.0038(11) -0.0093(12)
C4 0.0185(14) 0.0275(16) 0.0201(12) -0.0030(11) -0.0032(11) -0.0098(12)
C5 0.0174(14) 0.0275(16) 0.0217(12) -0.0066(11) -0.0050(11) -0.0077(12)
C6 0.0110(13) 0.0213(15) 0.0215(12) -0.0037(10) -0.0034(10) -0.0041(11)
C7 0.0144(14) 0.0210(15) 0.0219(13) -0.0057(11) -0.0059(11) -0.0030(12)
C8 0.0171(14) 0.0203(15) 0.0222(12) -0.0072(11) -0.0039(11) -0.0037(11)
C9 0.0336(17) 0.0261(16) 0.0301(14) -0.0066(12) -0.0113(13) -0.0116(13)
C10 0.0249(16) 0.0254(16) 0.0277(13) -0.0080(12) -0.0047(12) -0.0033(13)
C11 0.0225(15) 0.0279(16) 0.0284(13) -0.0061(11) -0.0103(12) -0.0058(12)
C12 0.0353(17) 0.0354(18) 0.0212(13) 0.0009(12) -0.0083(12) -0.0215(14)
C13 0.046(2) 0.091(3) 0.0271(15) 0.0043(16) -0.0051(14) -0.045(2)
C14 0.089(3) 0.037(2) 0.0297(15) 0.0086(13) -0.0228(17) -0.0315(19)
C15 0.0419(18) 0.0416(18) 0.0221(13) 0.0028(12) -0.0096(13) -0.0250(15)
C16 0.0160(14) 0.0192(14) 0.0218(12) 0.0003(10) -0.0071(11) -0.0075(12)
C17 0.0155(14) 0.0232(15) 0.0269(13) -0.0009(11) -0.0080(11) -0.0051(12)
C18 0.0142(14) 0.0333(17) 0.0355(15) -0.0005(13) -0.0062(12) -0.0086(13)
C19 0.0256(17) 0.0291(17) 0.0383(15) -0.0024(13) -0.0111(13) -0.0161(13)
C20 0.0261(17) 0.0222(15) 0.0322(14) -0.0038(12) -0.0093(12) -0.0074(13)
C21 0.0183(14) 0.0200(15) 0.0240(13) -0.0006(11) -0.0059(11) -0.0058(12)
C22 0.0148(15) 0.0283(16) 0.0391(15) -0.0087(12) -0.0046(12) -0.0051(12)
C23 0.0229(16) 0.0391(19) 0.0435(17) -0.0089(14) -0.0030(13) -0.0045(14)
C24 0.0287(18) 0.0297(18) 0.060(2) -0.0003(15) -0.0018(15) -0.0003(14)
C25 0.0180(15) 0.0224(16) 0.0324(14) -0.0052(11) -0.0063(12) -0.0035(12)
C26 0.0243(16) 0.0264(17) 0.0478(17) -0.0098(13) -0.0092(13) -0.0010(13)
C27 0.0224(16) 0.0419(19) 0.0357(15) -0.0051(13) 0.0000(13) -0.0056(14)
C28 0.0175(14) 0.0274(16) 0.0260(13) -0.0042(11) -0.0008(11) -0.0029(12)
C29 0.0202(15) 0.0267(16) 0.0146(12) -0.0061(11) 0.0038(11) -0.0003(12)
C30 0.0286(16) 0.0248(16) 0.0187(12) -0.0048(11) -0.0013(11) -0.0031(13)
C31 0.0299(16) 0.0327(18) 0.0234(13) -0.0074(12) -0.0042(12) -0.0109(14)
C32 0.0294(17) 0.0381(19) 0.0258(14) -0.0071(13) -0.0117(12) -0.0026(14)
C33 0.0365(17) 0.0290(16) 0.0193(13) -0.0003(11) -0.0086(12) -0.0017(14)
C34 0.0282(16) 0.0297(17) 0.0183(12) -0.0032(11) -0.0005(12) -0.0099(13)
C35 0.0158(14) 0.0233(15) 0.0237(13) -0.0007(11) -0.0062(11) -0.0051(12)
C36 0.0097(13) 0.0221(15) 0.0236(12) -0.0011(11) -0.0060(10) -0.0032(11)
C37 0.0120(14) 0.0229(15) 0.0313(14) -0.0044(12) -0.0014(11) -0.0003(12)
C38 0.0188(15) 0.0304(18) 0.0299(14) 0.0062(12) 0.0010(12) -0.0056(13)
C39 0.0187(15) 0.0364(18) 0.0232(13) -0.0055(13) 0.0004(11) -0.0048(13)
C40 0.0203(15) 0.0230(16) 0.0305(14) -0.0070(12) -0.0010(12) -0.0042(12)
C41 0.0127(14) 0.0226(16) 0.0272(13) 0.0018(11) -0.0034(11) -0.0043(12)
O2 0.0151(10) 0.0258(11) 0.0288(9) 0.0009(8) -0.0062(8) -0.0053(8)
C42 0.0249(16) 0.0243(16) 0.0364(15) -0.0018(12) -0.0100(13) -0.0006(13)
C43 0.0321(18) 0.0241(17) 0.0584(19) 0.0037(14) -0.0138(15) -0.0094(14)
C44 0.0350(18) 0.0343(19) 0.0581(19) 0.0015(15) -0.0167(15) -0.0140(15)
C45 0.0199(16) 0.0336(18) 0.0368(15) 0.0073(13) -0.0065(12) -0.0116(13)
B1 0.0178(16) 0.0259(18) 0.0221(14) -0.0010(12) -0.0067(13) -0.0044(14)
C46 0.0203(15) 0.0239(15) 0.0222(13) 0.0022(11) -0.0049(11) -0.0077(13)
C47 0.0233(16) 0.0307(16) 0.0243(13) 0.0031(12) -0.0089(12) -0.0101(13)
C48 0.0265(16) 0.0329(17) 0.0256(14) -0.0072(12) 0.0000(12) -0.0061(14)
C49 0.0346(18) 0.0439(19) 0.0226(13) -0.0070(13) -0.0051(13) -0.0193(16)
C50 0.0262(17) 0.0421(18) 0.0278(14) 0.0023(13) -0.0113(13) -0.0161(15)
C51 0.0220(16) 0.0302(17) 0.0291(14) -0.0004(12) -0.0057(12) -0.0083(14)
C52 0.0202(15) 0.0147(14) 0.0271(13) -0.0006(11) -0.0078(12) -0.0010(12)
C53 0.0234(16) 0.0257(16) 0.0279(14) 0.0012(12) -0.0063(12) -0.0069(13)
C54 0.0224(16) 0.0227(16) 0.0352(15) 0.0000(12) 0.0017(13) -0.0089(13)
C55 0.0158(15) 0.0186(15) 0.0480(17) -0.0046(12) -0.0071(13) -0.0066(12)
C56 0.0247(15) 0.0176(15) 0.0340(15) -0.0048(11) -0.0133(13) -0.0039(12)
C57 0.0188(14) 0.0166(14) 0.0239(13) -0.0004(11) -0.0026(11) -0.0034(12)
C58 0.0168(15) 0.0232(15) 0.0221(12) -0.0039(11) -0.0067(11) -0.0065(12)
C59 0.0156(15) 0.0268(16) 0.0251(13) -0.0034(12) -0.0041(11) -0.0083(13)
C60 0.0280(17) 0.0245(17) 0.0294(14) 0.0015(12) -0.0126(13) -0.0104(14)
C61 0.0379(19) 0.0384(19) 0.0241(14) 0.0078(13) -0.0079(13) -0.0264(16)
C62 0.0176(16) 0.0443(19) 0.0261(14) -0.0055(13) 0.0002(12) -0.0155(14)
C63 0.0179(16) 0.0282(16) 0.0277(14) -0.0035(12) -0.0083(12) -0.0027(13)
C64 0.0220(15) 0.0282(16) 0.0279(14) 0.0012(11) -0.0098(12) -0.0063(13)
C65 0.0189(15) 0.0196(15) 0.0330(15) -0.0002(11) -0.0129(12) 0.0042(12)
C66 0.0252(16) 0.0265(17) 0.0443(16) -0.0018(13) -0.0126(13) -0.0012(14)
C67 0.0342(18) 0.0271(18) 0.065(2) -0.0071(15) -0.0238(17) -0.0037(14)
C68 0.043(2) 0.0335(19) 0.052(2) -0.0175(15) -0.0222(17) 0.0055(16)
C69 0.0375(19) 0.0327(18) 0.0371(16) -0.0103(13) -0.0087(14) 0.0068(15)
C70 0.0248(16) 0.0244(16) 0.0365(16) -0.0039(12) -0.0075(13) 0.0020(13)
F1 0.0253(9) 0.0405(10) 0.0370(8) -0.0123(7) -0.0123(7) 0.0019(7)
F2 0.0362(10) 0.0496(11) 0.0385(9) -0.0206(8) -0.0040(8) -0.0034(9)
F3 0.0492(11) 0.0654(12) 0.0306(8) -0.0173(8) -0.0095(8) -0.0207(9)
F4 0.0358(10) 0.0624(12) 0.0410(9) -0.0051(8) -0.0204(8) -0.0176(9)
F5 0.0234(9) 0.0447(10) 0.0451(9) -0.0116(8) -0.0147(7) -0.0027(8)
F6 0.0372(10) 0.0514(11) 0.0246(8) 0.0061(7) -0.0070(7) -0.0230(8)
F7 0.0350(10) 0.0446(11) 0.0437(10) -0.0006(8) 0.0049(8) -0.0246(8)
F8 0.0252(9) 0.0370(10) 0.0632(11) -0.0070(8) -0.0112(8) -0.0177(8)
F9 0.0357(9) 0.0364(10) 0.0410(9) -0.0021(7) -0.0205(7) -0.0145(8)
F10 0.0243(8) 0.0295(9) 0.0252(8) 0.0005(6) -0.0085(7) -0.0091(7)
F11 0.0188(9) 0.0261(9) 0.0430(9) 0.0028(7) -0.0043(7) -0.0034(7)
F12 0.0451(10) 0.0259(9) 0.0478(9) 0.0108(7) -0.0205(8) -0.0133(8)
F13 0.0516(11) 0.0579(12) 0.0393(9) 0.0158(8) -0.0082(8) -0.0353(10)
F14 0.0249(10) 0.0694(13) 0.0427(9) 0.0002(9) 0.0030(8) -0.0224(9)
F15 0.0170(8) 0.0408(10) 0.0441(9) -0.0009(7) -0.0077(7) -0.0048(8)
C71 0.060(2) 0.041(2) 0.0454(18) -0.0161(15) -0.0103(17) -0.0005(18)
C73 0.057(2) 0.038(2) 0.0411(17) -0.0148(15) -0.0022(16) -0.0058(16)
C72 0.062(2) 0.063(3) 0.055(2) -0.0068(18) -0.0115(19) -0.013(2)

loop_
_atom_type_symbol
_atom_type_description
_atom_type_scat_dispersion_real
_atom_type_scat_dispersion_imag
_atom_type_scat_source
C C 0.0033 0.0016 'International Tables Vol C Tables 4.2.6.8 and 6.1.1.4'
H H 0.0000 0.0000 'International Tables Vol C Tables 4.2.6.8 and 6.1.1.4'
B B 0.0013 0.0007 'International Tables Vol C Tables 4.2.6.8 and 6.1.1.4'
N N 0.0061 0.0033 'International Tables Vol C Tables 4.2.6.8 and 6.1.1.4'
O O 0.0106 0.0060 'International Tables Vol C Tables 4.2.6.8 and 6.1.1.4'
F F 0.0171 0.0103 'International Tables Vol C Tables 4.2.6.8 and 6.1.1.4'
Ti Ti 0.2776 0.4457 'International Tables Vol C Tables 4.2.6.8 and 6.1.1.4'

loop_
_geom_angle_atom_site_label_1
_geom_angle_atom_site_label_2
_geom_angle_atom_site_label_3
_geom_angle
_geom_angle_site_symmetry_3
O1 Ti1 O2 171.13(6) .
O1 Ti1 C28 93.93(9) .
O2 Ti1 C28 89.73(9) .
O1 Ti1 C35 91.30(8) .
O2 Ti1 C35 93.69(8) .
C28 Ti1 C35 121.33(9) .
O1 Ti1 N1 83.47(7) .
O2 Ti1 N1 87.69(7) .
C28 Ti1 N1 119.27(8) .
C35 Ti1 N1 119.38(8) .
O1 Ti1 C29 98.29(7) .
O2 Ti1 C29 89.35(7) .
C28 Ti1 C29 35.06(8) .
C35 Ti1 C29 86.37(8) .
N1 Ti1 C29 154.20(8) .
C1 O1 Ti1 142.14(14) .
C7 N1 C16 111.09(18) .
C7 N1 Ti1 122.31(15) .
C16 N1 Ti1 126.57(14) .
O1 C1 C6 116.5(2) .
O1 C1 C2 123.07(19) .
C6 C1 C2 120.4(2) .
C3 C2 C1 116.0(2) .
C3 C2 C8 121.8(2) .
C1 C2 C8 122.1(2) .
C2 C3 C4 125.5(2) .
C5 C4 C3 116.6(2) .
C5 C4 C12 123.7(2) .
C3 C4 C12 119.7(2) .
C4 C5 C6 121.1(2) .
C1 C6 C5 120.3(2) .
C1 C6 C7 122.1(2) .
C5 C6 C7 117.5(2) .
N1 C7 C6 129.4(2) .
C9 C8 C10 108.2(2) .
C9 C8 C2 111.81(19) .
C10 C8 C2 108.46(19) .
C9 C8 C11 106.72(19) .
C10 C8 C11 111.4(2) .
C2 C8 C11 110.29(19) .
C14 C12 C13 110.4(2) .
C14 C12 C4 110.3(2) .
C13 C12 C4 108.8(2) .
C14 C12 C15 108.1(2) .
C13 C12 C15 107.3(2) .
C4 C12 C15 111.9(2) .
C21 C16 C17 122.7(2) .
C21 C16 N1 119.2(2) .
C17 C16 N1 117.9(2) .
C18 C17 C16 117.2(2) .
C18 C17 C22 120.7(2) .
C16 C17 C22 122.1(2) .
C19 C18 C17 121.3(2) .
C20 C19 C18 120.3(2) .
C19 C20 C21 121.4(2) .
C20 C21 C16 117.2(2) .
C20 C21 C25 120.5(2) .
C16 C21 C25 122.3(2) .
C17 C22 C24 110.4(2) .
C17 C22 C23 112.5(2) .
C24 C22 C23 110.4(2) .
C21 C25 C26 112.4(2) .
C21 C25 C27 110.7(2) .
C26 C25 C27 109.8(2) .
C29 C28 Ti1 88.68(15) .
C30 C29 C34 117.3(2) .
C30 C29 C28 120.9(2) .
C34 C29 C28 121.6(2) .
C30 C29 Ti1 103.78(15) .
C34 C29 Ti1 105.56(15) .
C28 C29 Ti1 56.26(12) .
C31 C30 C29 120.9(2) .
C32 C31 C30 120.0(2) .
C31 C32 C33 120.4(2) .
C34 C33 C32 119.9(3) .
C33 C34 C29 121.3(2) .
C36 C35 Ti1 110.14(14) .
C37 C36 C41 116.8(2) .
C37 C36 C35 120.9(2) .
C41 C36 C35 122.2(2) .
C38 C37 C36 121.6(2) .
C39 C38 C37 120.3(2) .
C38 C39 C40 119.3(2) .
C39 C40 C41 120.5(2) .
C40 C41 C36 121.4(2) .
C45 O2 C42 107.59(18) .
C45 O2 Ti1 125.23(14) .
C42 O2 Ti1 126.53(14) .
O2 C42 C43 105.9(2) .
C42 C43 C44 102.6(2) .
C45 C44 C43 102.3(2) .
O2 C45 C44 104.6(2) .
C52 B1 C64 101.8(2) .
C52 B1 C58 113.43(19) .
C64 B1 C58 115.3(2) .
C52 B1 C46 112.6(2) .
C64 B1 C46 112.01(19) .
C58 B1 C46 102.12(19) .
C47 C46 C51 112.5(2) .
C47 C46 B1 124.0(2) .
C51 C46 B1 123.3(2) .
F1 C47 C48 114.5(2) .
F1 C47 C46 120.8(2) .
C48 C47 C46 124.7(2) .
F2 C48 C49 119.6(2) .
F2 C48 C47 120.8(2) .
C49 C48 C47 119.7(2) .
F3 C49 C50 121.3(2) .
F3 C49 C48 120.1(3) .
C50 C49 C48 118.5(2) .
F4 C50 C49 119.9(2) .
F4 C50 C51 120.0(2) .
C49 C50 C51 120.1(2) .
F5 C51 C50 114.8(2) .
F5 C51 C46 120.7(2) .
C50 C51 C46 124.5(2) .
C57 C52 C53 112.8(2) .
C57 C52 B1 123.9(2) .
C53 C52 B1 121.9(2) .
F6 C53 C54 115.5(2) .
F6 C53 C52 120.1(2) .
C54 C53 C52 124.4(2) .
F7 C54 C55 120.1(2) .
F7 C54 C53 120.4(2) .
C55 C54 C53 119.5(2) .
F8 C55 C54 120.6(2) .
F8 C55 C56 120.1(2) .
C54 C55 C56 119.3(2) .
F9 C56 C55 119.9(2) .
F9 C56 C57 120.7(2) .
C55 C56 C57 119.4(2) .
F10 C57 C56 115.4(2) .
F10 C57 C52 120.0(2) .
C56 C57 C52 124.6(2) .
C63 C58 C59 112.0(2) .
C63 C58 B1 124.8(2) .
C59 C58 B1 122.9(2) .
F11 C59 C60 114.9(2) .
F11 C59 C58 119.8(2) .
C60 C59 C58 125.3(2) .
F12 C60 C61 119.5(2) .
F12 C60 C59 121.0(2) .
C61 C60 C59 119.5(2) .
F13 C61 C62 121.1(3) .
F13 C61 C60 120.6(3) .
C62 C61 C60 118.4(2) .
F14 C62 C61 119.6(2) .
F14 C62 C63 120.1(2) .
C61 C62 C63 120.2(2) .
F15 C63 C62 114.2(2) .
F15 C63 C58 121.2(2) .
C62 C63 C58 124.5(2) .
C65 C64 B1 115.91(19) .
C66 C65 C70 116.7(2) .
C66 C65 C64 121.2(2) .
C70 C65 C64 122.1(2) .
C65 C66 C67 121.7(3) .
C68 C67 C66 120.3(3) .
C67 C68 C69 119.0(3) .
C68 C69 C70 120.6(3) .
C69 C70 C65 121.7(3) .
C73 C71 C72 114.6(3) .
C71 C73 C73 114.0(3) 2_565

loop_
_geom_bond_atom_site_label_1
_geom_bond_atom_site_label_2
_geom_bond_distance
_geom_bond_site_symmetry_2
Ti1 O1 1.8320(16) .
Ti1 O2 2.1114(17) .
Ti1 C28 2.119(2) .
Ti1 C35 2.156(2) .
Ti1 N1 2.1613(18) .
Ti1 C29 2.548(2) .
O1 C1 1.346(3) .
N1 C7 1.299(3) .
N1 C16 1.472(3) .
C1 C6 1.404(3) .
C1 C2 1.406(3) .
C2 C3 1.386(3) .
C2 C8 1.537(3) .
C3 C4 1.405(3) .
C4 C5 1.371(3) .
C4 C12 1.531(3) .
C5 C6 1.405(3) .
C6 C7 1.431(3) .
C8 C9 1.529(3) .
C8 C10 1.532(3) .
C8 C11 1.537(3) .
C12 C14 1.525(4) .
C12 C13 1.525(4) .
C12 C15 1.534(3) .
C16 C21 1.396(3) .
C16 C17 1.403(3) .
C17 C18 1.394(3) .
C17 C22 1.525(3) .
C18 C19 1.375(4) .
C19 C20 1.374(4) .
C20 C21 1.395(3) .
C21 C25 1.512(3) .
C22 C24 1.529(4) .
C22 C23 1.530(4) .
C25 C26 1.527(4) .
C25 C27 1.531(4) .
C28 C29 1.464(3) .
C29 C30 1.403(4) .
C29 C34 1.406(4) .
C30 C31 1.387(3) .
C31 C32 1.374(4) .
C32 C33 1.379(4) .
C33 C34 1.377(3) .
C35 C36 1.475(3) .
C36 C37 1.395(3) .
C36 C41 1.396(3) .
C37 C38 1.385(3) .
C38 C39 1.375(4) .
C39 C40 1.377(4) .
C40 C41 1.382(3) .
O2 C45 1.476(3) .
O2 C42 1.482(3) .
C42 C43 1.505(4) .
C43 C44 1.528(4) .
C44 C45 1.478(4) .
B1 C52 1.649(4) .
B1 C64 1.656(4) .
B1 C58 1.671(4) .
B1 C46 1.672(3) .
C46 C47 1.386(4) .
C46 C51 1.392(3) .
C47 F1 1.355(3) .
C47 C48 1.385(3) .
C48 F2 1.348(3) .
C48 C49 1.374(4) .
C49 F3 1.345(3) .
C49 C50 1.360(4) .
C50 F4 1.356(3) .
C50 C51 1.384(3) .
C51 F5 1.352(3) .
C52 C57 1.386(3) .
C52 C53 1.391(4) .
C53 F6 1.353(3) .
C53 C54 1.381(4) .
C54 F7 1.350(3) .
C54 C55 1.365(4) .
C55 F8 1.349(3) .
C55 C56 1.368(4) .
C56 F9 1.351(3) .
C56 C57 1.380(3) .
C57 F10 1.357(3) .
C58 C63 1.384(3) .
C58 C59 1.392(3) .
C59 F11 1.351(3) .
C59 C60 1.374(4) .
C60 F12 1.349(3) .
C60 C61 1.371(4) .
C61 F13 1.346(3) .
C61 C62 1.362(4) .
C62 F14 1.353(3) .
C62 C63 1.384(4) .
C63 F15 1.357(3) .
C64 C65 1.515(3) .
C65 C66 1.390(4) .
C65 C70 1.391(4) .
C66 C67 1.390(4) .
C67 C68 1.375(4) .
C68 C69 1.376(4) .
C69 C70 1.383(4) .
C71 C73 1.497(4) .
C71 C72 1.531(5) .
C73 C73 1.532(6) 2_565
